data_4505410
loop_
_publ_author_name
'Alshahateet, Solhe F.'
'Bishop, Roger'
'Craig, Donald C.'
'Scudder, Marcia L.'

_publ_section_title
;
 Role of Double C&#x2212;H&#x00B7;&#x00B7;&#x00B7;N Weak Hydrogen Bonding
 Motifs inN-Heteroaromatic Inclusion Chemistry
;
_journal_issue 4
_journal_name_full 'Crystal Growth &amp; Design'
_journal_page_first 837
_journal_paper_doi 10.1021/cg049927r
_journal_volume 4
_journal_year 2004
_chemical_formula_moiety 'C23 H16 Br2 N2,2(C H2 Cl2)'
_chemical_formula_sum 'C25 H20 Br2 Cl4 N2'
_chemical_formula_weight 650.1
_space_group_IT_number 15
_symmetry_cell_setting monoclinic
_symmetry_space_group_name_Hall '-C 2yc'
_symmetry_space_group_name_H-M 'C 1 2/c 1'
_atom_type_scat_source 'International Tables for X-ray Crystallography, Vol. IV'
_audit_creation_method 'RAELSPUB and manual entry'
_cell_angle_alpha 90
_cell_angle_beta 120.41(1)
_cell_angle_gamma 90
_cell_formula_units_Z 4
_cell_length_a 16.858(6)
_cell_length_b 10.669(2)
_cell_length_c 16.771(6)
_cell_measurement_reflns_used 10
_cell_measurement_temperature 294
_cell_measurement_theta_max 11
_cell_measurement_theta_min 10
_cell_volume 2601.4(14)
_computing_cell_refinement 'CAD4 Version 5.0, 1989'
_computing_data_collection 'CAD4 Version 5.0, 1989'
_computing_data_reduction 'Local program'
_computing_molecular_graphics 'ORTEP-II, (Johnson, 1976)'
_computing_publication_material 'Local programs'
_computing_structure_refinement 'RAELS, (Rae, 1989)'
_computing_structure_solution 'SIR92 (Altomare et al, 1994)'
_diffrn_measurement_device_type 'Nonius CAD-4'
_diffrn_measurement_method \w--2\q
_diffrn_radiation_type 'Mo K\a'
_diffrn_radiation_wavelength 0.71073
_diffrn_reflns_av_R_equivalents 0.028
_diffrn_reflns_limit_h_max 19
_diffrn_reflns_limit_h_min -19
_diffrn_reflns_limit_k_max 12
_diffrn_reflns_limit_k_min 0
_diffrn_reflns_limit_l_max 19
_diffrn_reflns_limit_l_min 0
_diffrn_reflns_number 1923
_diffrn_reflns_theta_max 23
_diffrn_standards_decay_% 20
_diffrn_standards_interval_time 30min
_diffrn_standards_number 1
_exptl_absorpt_coefficient_mu 3.517
_exptl_absorpt_correction_type none
_exptl_crystal_colour colourless
_exptl_crystal_density_diffrn 1.66
_exptl_crystal_density_method 'not measured'
_exptl_crystal_description irregular
_exptl_crystal_F_000 1288.0
_exptl_crystal_size_rad 0.1
_refine_diff_density_max 0.89
_refine_diff_density_min -0.77
_refine_ls_extinction_method none
_refine_ls_goodness_of_fit_ref 1.71
_refine_ls_hydrogen_treatment noref
_refine_ls_number_parameters 89
_refine_ls_number_reflns 1007
_refine_ls_R_factor_gt 0.056
_refine_ls_shift/su_max 0.004
_refine_ls_structure_factor_coef F
_refine_ls_weighting_details 'w = 1/[\s^2^(F) + 0.0004F^2^]'
_refine_ls_weighting_scheme calc
_refine_ls_wR_factor_ref 0.059
_reflns_number_gt 1007
_reflns_number_total 1841
_reflns_threshold_expression I>2\s(I)
_cod_data_source_file cg049927rsi20040518_065342.cif
_cod_data_source_block DRB232_(8)(dichloromethane)2
_cod_original_cell_volume 2601(1)
_cod_original_sg_symbol_H-M 'C 2/c'
_cod_database_code 4505410

loop_
_symmetry_equiv_pos_site_id
_symmetry_equiv_pos_as_xyz
1 x,y,z
2 x,-y,1/2+z
3 -x,-y,-z
4 -x,y,1/2-z
5 1/2+x,1/2+y,z
6 1/2+x,1/2-y,1/2+z
7 1/2-x,1/2-y,-z
8 1/2-x,1/2+y,1/2-z

loop_
_atom_site_label
_atom_site_fract_x
_atom_site_fract_y
_atom_site_fract_z
_atom_site_U_iso_or_equiv
_atom_site_adp_type
_atom_site_type_symbol
_atom_site_occupancy
Br 0.44743(8) 0.12891(10) 0.41604(8) 0.0718(5) Uani Br 1.0
N1 0.5495(5) 0.3983(6) 0.4224(5) 0.047(1) Uani N 1.0
C1 0.4181(6) 0.1730(8) 0.2324(6) 0.048(2) Uani C 1.0
C2 0.4443(6) 0.2447(8) 0.3216(6) 0.048(1) Uani C 1.0
C3 0.5363(6) 0.3056(8) 0.3646(6) 0.043(1) Uani C 1.0
C4 0.6025(6) 0.2688(8) 0.3409(6) 0.043(1) Uani C 1.0
C5 0.5000 0.0885(11) 0.2500 0.052(2) Uani C 1.0
C6 0.6328(6) 0.4589(8) 0.4648(6) 0.049(1) Uani C 1.0
C7 0.6448(7) 0.5599(9) 0.5249(6) 0.060(2) Uani C 1.0
C8 0.7272(8) 0.6217(9) 0.5676(7) 0.070(2) Uani C 1.0
C9 0.7991(7) 0.5866(9) 0.5523(7) 0.071(1) Uani C 1.0
C10 0.7877(6) 0.4895(9) 0.4948(6) 0.063(1) Uani C 1.0
C11 0.7036(6) 0.4232(8) 0.4491(6) 0.050(1) Uani C 1.0
C12 0.6866(6) 0.3274(8) 0.3859(6) 0.048(1) Uani C 1.0
C1D 0.5851(9) 0.3547(10) 0.6702(9) 0.091(3) Uani C 0.50
Cl1D 0.6952(9) 0.4183(12) 0.7485(10) 0.113(5) Uani Cl 0.50
Cl2D 0.6009(15) 0.1895(9) 0.6762(12) 0.134(3) Uani Cl 0.50
C1D' 0.5868(11) 0.3246(18) 0.6478(12) 0.088(3) Uani C 0.34
Cl1D' 0.6967(12) 0.3807(18) 0.7336(15) 0.102(5) Uani Cl 0.34
Cl2D' 0.5340(8) 0.2686(14) 0.7096(8) 0.155(6) Uani Cl 0.34
C1D'' 0.6102(32) 0.3326(29) 0.6626(21) 0.085(4) Uani C 0.16
Cl1D'' 0.5903(53) 0.1717(26) 0.6742(37) 0.149(3) Uani Cl 0.16
Cl2D'' 0.6181(18) 0.4080(21) 0.7609(14) 0.119(3) Uani Cl 0.16
HC1 0.3624 0.1204 0.2141 0.056 Uani H 1.0
HC2 0.3968 0.3106 0.3075 0.051 Uani H 1.0
H1C5 0.4820 0.0344 0.1947 0.058 Uani H 1.0
H2C5 0.5180 0.0344 0.3053 0.058 Uani H 1.0
HC7 0.5940 0.5855 0.5357 0.067 Uani H 1.0
HC8 0.7366 0.6929 0.6104 0.083 Uani H 1.0
HC9 0.8588 0.6332 0.5840 0.085 Uani H 1.0
HC10 0.8392 0.4650 0.4847 0.071 Uani H 1.0
HC12 0.7361 0.3010 0.3732 0.056 Uani H 1.0
H1C1D 0.5631 0.3855 0.6060 0.084 Uani H 0.50
H2C1D 0.5397 0.3785 0.6892 0.127 Uani H 0.50
H1C1D' 0.5935 0.2553 0.6115 0.108 Uani H 0.34
H2C1D' 0.5497 0.3940 0.6050 0.088 Uani H 0.34
H1C1D'' 0.5580 0.3680 0.6044 0.086 Uani H 0.16
H2C1D'' 0.6688 0.3429 0.6619 0.097 Uani H 0.16

loop_
_atom_site_aniso_label
_atom_site_aniso_U_11
_atom_site_aniso_U_22
_atom_site_aniso_U_33
_atom_site_aniso_U_12
_atom_site_aniso_U_13
_atom_site_aniso_U_23
_atom_site_aniso_type_symbol
Br 0.0793(8) 0.0779(7) 0.0672(8) -0.0094(7) 0.0438(6) 0.0152(7) Br
N1 0.049(2) 0.052(2) 0.038(2) 0.0017(6) 0.022(2) -0.0014(4) N
C1 0.048(2) 0.049(2) 0.042(2) -0.007(1) 0.020(2) 0.0014(5) C
C2 0.046(2) 0.057(3) 0.041(2) -0.006(1) 0.023(2) 0.0021(6) C
C3 0.043(2) 0.047(2) 0.037(2) -0.0007(3) 0.021(2) 0.0006(3) C
C4 0.041(2) 0.047(2) 0.039(2) 0.0021(5) 0.019(1) 0.0002(2) C
C5 0.058(3) 0.043(2) 0.043(2) 0.0000 0.018(2) 0.0000 C
C6 0.052(2) 0.049(2) 0.038(2) -0.0005(7) 0.018(1) -0.0025(7) C
C7 0.071(3) 0.055(3) 0.041(2) 0.002(2) 0.018(2) -0.007(2) C
C8 0.080(3) 0.056(3) 0.046(2) -0.007(3) 0.011(2) -0.008(2) C
C9 0.067(2) 0.067(4) 0.052(2) -0.018(3) 0.008(2) -0.003(2) C
C10 0.050(2) 0.070(4) 0.051(2) -0.012(2) 0.012(2) -0.001(1) C
C11 0.045(2) 0.055(2) 0.042(2) -0.0041(9) 0.015(2) -0.0007(4) C
C12 0.040(2) 0.057(2) 0.043(2) 0.0010(9) 0.018(2) 0.0000(1) C
C1D 0.094(4) 0.090(4) 0.083(4) -0.001(4) 0.041(3) -0.007(3) C
Cl1D 0.122(4) 0.096(7) 0.084(4) -0.020(5) 0.026(3) -0.015(4) Cl
Cl2D 0.182(8) 0.081(4) 0.097(4) -0.025(4) 0.038(4) -0.003(3) Cl
C1D' 0.095(4) 0.078(4) 0.083(4) -0.010(4) 0.038(3) -0.010(3) C
Cl1D' 0.100(4) 0.103(7) 0.083(5) -0.014(4) 0.030(3) -0.011(4) Cl
Cl2D' 0.113(7) 0.226(9) 0.116(5) -0.020(5) 0.050(6) 0.046(6) Cl
C1D'' 0.093(4) 0.073(4) 0.081(4) -0.006(4) 0.038(3) -0.013(3) C
Cl1D'' 0.202(9) 0.087(4) 0.102(4) -0.038(4) 0.036(5) 0.001(3) Cl
Cl2D'' 0.144(6) 0.121(7) 0.082(5) 0.044(6) 0.049(4) -0.003(4) Cl

loop_
_geom_angle_atom_site_label_1
_geom_angle_atom_site_label_2
_geom_angle_atom_site_label_3
_geom_angle
_geom_angle_site_symmetry_1
_geom_angle_site_symmetry_2
_geom_angle_site_symmetry_3
_geom_angle_publ_flag
C3 N1 C6 118.7(7) 1_555 1_555 1_555 no
C2 C1 C4 107.1(7) 1_555 1_555 4_655 no
C2 C1 C5 108.4(7) 1_555 1_555 1_555 no
C4 C1 C5 111.7(7) 4_655 1_555 1_555 no
Br C2 C1 110.3(6) 1_555 1_555 1_555 no
Br C2 C3 106.5(6) 1_555 1_555 1_555 no
C1 C2 C3 113.9(7) 1_555 1_555 1_555 no
N1 C3 C2 115.4(7) 1_555 1_555 1_555 no
N1 C3 C4 123.2(8) 1_555 1_555 1_555 no
C2 C3 C4 121.3(8) 1_555 1_555 1_555 no
C1 C4 C3 122.0(8) 4_655 1_555 1_555 no
C1 C4 C12 120.5(7) 4_655 1_555 1_555 no
C3 C4 C12 117.5(8) 1_555 1_555 1_555 no
C1 C5 C1 108.7(10) 1_555 1_555 4_655 no
N1 C6 C7 117.8(8) 1_555 1_555 1_555 no
N1 C6 C11 121.4(8) 1_555 1_555 1_555 no
C7 C6 C11 120.8(9) 1_555 1_555 1_555 no
C6 C7 C8 118.7(10) 1_555 1_555 1_555 no
C7 C8 C9 121.0(9) 1_555 1_555 1_555 no
C8 C9 C10 120.3(10) 1_555 1_555 1_555 no
C9 C10 C11 120.5(9) 1_555 1_555 1_555 no
C6 C11 C10 118.6(9) 1_555 1_555 1_555 no
C6 C11 C12 118.4(8) 1_555 1_555 1_555 no
C10 C11 C12 122.9(8) 1_555 1_555 1_555 no
C4 C12 C11 120.6(8) 1_555 1_555 1_555 no
Cl1D C1D Cl2D 105.4(8) 1_555 1_555 1_555 no

loop_
_geom_bond_atom_site_label_1
_geom_bond_atom_site_label_2
_geom_bond_distance
_geom_bond_site_symmetry_1
_geom_bond_site_symmetry_2
_geom_bond_publ_flag
Br C2 1.988(8) 1_555 1_555 no
N1 C3 1.323(9) 1_555 1_555 no
N1 C6 1.372(10) 1_555 1_555 no
C1 C2 1.533(11) 1_555 1_555 no
C1 C4 1.498(11) 1_555 4_655 no
C1 C5 1.546(11) 1_555 1_555 no
C2 C3 1.488(11) 1_555 1_555 no
C3 C4 1.416(10) 1_555 1_555 no
C4 C1 1.498(11) 1_555 4_655 no
C4 C12 1.373(11) 1_555 1_555 no
C5 C1 1.546(11) 1_555 4_655 no
C6 C7 1.418(11) 1_555 1_555 no
C6 C11 1.399(11) 1_555 1_555 no
C7 C8 1.367(13) 1_555 1_555 no
C8 C9 1.411(14) 1_555 1_555 no
C9 C10 1.362(12) 1_555 1_555 no
C10 C11 1.414(11) 1_555 1_555 no
C11 C12 1.394(11) 1_555 1_555 no
C1D Cl1D 1.778(8) 1_555 1_555 no
